data_7029226
loop_
_publ_author_name
'Salassa, Giovanni'
'Ryan, James W.'
'Escudero-Ad\'an, Eduardo C'
'Kleij, Arjan W.'

_publ_section_title
;
 Spectroscopic properties of Zn(salphenazine) complexes and their
 application in small molecule organic solar cells.
;
_journal_issue 1
_journal_name_full 'Dalton transactions (Cambridge, England : 2003)'
_journal_page_first 210
_journal_page_last 221
_journal_paper_doi 10.1039/c3dt52034j
_journal_volume 43
_journal_year 2014
_chemical_formula_sum 'C48 H66 N4 O5 S3 Zn'
_chemical_formula_weight 940.60
_chemical_name_systematic
; 
 ? 
;
_space_group_IT_number 2
_symmetry_cell_setting triclinic
_symmetry_space_group_name_Hall '-P 1'
_symmetry_space_group_name_H-M 'P -1'
_atom_sites_solution_hydrogens geom
_atom_sites_solution_primary direct
_atom_sites_solution_secondary difmap
_audit_creation_method SHELXL-97
_cell_angle_alpha 85.820(2)
_cell_angle_beta 75.934(2)
_cell_angle_gamma 85.146(2)
_cell_formula_units_Z 2
_cell_length_a 9.8772(5)
_cell_length_b 13.4186(6)
_cell_length_c 19.0545(8)
_cell_measurement_reflns_used 9885
_cell_measurement_temperature 100(2)
_cell_measurement_theta_max 34.81
_cell_measurement_theta_min 2.52
_cell_volume 2437.4(2)
_computing_cell_refinement 'Bruker APEX2 v2009.1-0'
_computing_data_collection 'Bruker APEX2 v2009.1-0'
_computing_data_reduction 'Bruker SAINT V7.60A'
_computing_molecular_graphics 'Bruker SHELXTL'
_computing_publication_material 'Bruker SHELXTL'
_computing_structure_refinement 'SHELXS-97 (Sheldrick, 2008)'
_computing_structure_solution 'SHELXS-97 (Sheldrick, 2008)'
_diffrn_ambient_temperature 100(2)
_diffrn_detector_area_resol_mean 512
_diffrn_detector_type '4K CCD area detector APEX II'
_diffrn_measured_fraction_theta_full 0.944
_diffrn_measured_fraction_theta_max 0.896
_diffrn_measurement_device_type 'Kappa 4-axis goniometer bruker-nonius'
_diffrn_measurement_method
;
 Fullsphere data collection, phi and omega scans
;
_diffrn_measurement_specimen_support 'magnetic support whith 10 micron nylon fiber cryoloop'
_diffrn_radiation_monochromator 'Multilayer Montel 200 mirrors'
_diffrn_radiation_type MoK\a
_diffrn_radiation_wavelength 0.71073
_diffrn_reflns_av_R_equivalents 0.0544
_diffrn_reflns_av_sigmaI/netI 0.0687
_diffrn_reflns_limit_h_max 15
_diffrn_reflns_limit_h_min -13
_diffrn_reflns_limit_k_max 22
_diffrn_reflns_limit_k_min -22
_diffrn_reflns_limit_l_max 31
_diffrn_reflns_limit_l_min -31
_diffrn_reflns_number 58626
_diffrn_reflns_theta_full 27.50
_diffrn_reflns_theta_max 36.57
_diffrn_reflns_theta_min 1.53
_diffrn_source 'rotating anode X-ray tube'
_diffrn_source_current 70
_diffrn_source_power 50
_diffrn_source_size '3 mm x 0.3 mm fine focus'
_diffrn_source_type 'Bruker-Nonius FR 591'
_exptl_absorpt_coefficient_mu 0.680
_exptl_absorpt_correction_T_max 1.0
_exptl_absorpt_correction_T_min 0.78
_exptl_absorpt_correction_type empirical
_exptl_absorpt_process_details
; 
 SADABS Version 2008/1 Bruker-Nonius
 Blessing, Acta Cryst. (1995) A51 33-38
;
_exptl_crystal_colour violet
_exptl_crystal_density_diffrn 1.282
_exptl_crystal_density_method 'not measured'
_exptl_crystal_description needle
_exptl_crystal_F_000 1000
_exptl_crystal_size_max 0.50
_exptl_crystal_size_mid 0.20
_exptl_crystal_size_min 0.10
_refine_diff_density_max 1.056
_refine_diff_density_min -0.765
_refine_diff_density_rms 0.089
_refine_ls_extinction_method none
_refine_ls_goodness_of_fit_ref 1.028
_refine_ls_hydrogen_treatment noref
_refine_ls_matrix_type full
_refine_ls_number_parameters 568
_refine_ls_number_reflns 21580
_refine_ls_number_restraints 0
_refine_ls_restrained_S_all 1.028
_refine_ls_R_factor_all 0.0783
_refine_ls_R_factor_gt 0.0460
_refine_ls_shift/su_max 0.001
_refine_ls_shift/su_mean 0.000
_refine_ls_structure_factor_coef Fsqd
_refine_ls_weighting_details 'calc w=1/[\s^2^(Fo^2^)+(0.0540P)^2^+0.3913P] where P=(Fo^2^+2Fc^2^)/3'
_refine_ls_weighting_scheme calc
_refine_ls_wR_factor_gt 0.1070
_refine_ls_wR_factor_ref 0.1221
_reflns_number_gt 15291
_reflns_number_total 21580
_reflns_threshold_expression >2sigma(I)
_cod_data_source_file c3dt52034j.txt
_cod_data_source_block ak667_0m
_cod_depositor_comments
;
The following automatic conversions were performed:
'_diffrn_measurement_specimen_suppport' tag replaced with
'_diffrn_measurement_specimen_support'.

Automatic conversion script
Id: cif_correct_tags 1440 2010-10-19 06:21:57Z saulius 

The following automatic conversions were performed:

'_symmetry_cell_setting' value 'Triclinic' changed to 'triclinic'
according to
/usr/data/users/saulius/automatic-downloads/current/RSC/lib/dictionaries/cif_core.dic
dictionary named 'cif_core.dic' version 2.4.2 from 2011-04-26.

Automatic conversion script
Id: cif_fix_values 2281 2013-09-26 08:29:07Z andrius 
;
_cod_original_cell_volume 2437.36(19)
_cod_original_sg_symbol_H-M P-1
_cod_database_code 7029226

loop_
_symmetry_equiv_pos_as_xyz
'x, y, z'
'-x, -y, -z'

loop_
_atom_site_label
_atom_site_type_symbol
_atom_site_fract_x
_atom_site_fract_y
_atom_site_fract_z
_atom_site_U_iso_or_equiv
_atom_site_adp_type
_atom_site_occupancy
_atom_site_symmetry_multiplicity
_atom_site_calc_flag
_atom_site_refinement_flags
C1 C 0.28104(14) 0.18835(10) 0.18671(7) 0.0132(2) Uani 1 1 d .
C2 C 0.28728(15) 0.25484(10) 0.12291(7) 0.0142(2) Uani 1 1 d .
C3 C 0.40273(15) 0.24358(11) 0.06519(8) 0.0164(3) Uani 1 1 d .
H3 H 0.4050 0.2866 0.0231 0.020 Uiso 1 1 calc R
C4 C 0.51756(15) 0.17266(11) 0.06439(8) 0.0174(3) Uani 1 1 d .
C5 C 0.51465(15) 0.11364(11) 0.12680(8) 0.0168(3) Uani 1 1 d .
H5 H 0.5917 0.0670 0.1288 0.020 Uiso 1 1 calc R
C6 C 0.40001(14) 0.12031(10) 0.18835(7) 0.0138(2) Uani 1 1 d .
C7 C 0.41837(14) 0.05841(10) 0.25057(7) 0.0135(2) Uani 1 1 d .
H7 H 0.5031 0.0174 0.2453 0.016 Uiso 1 1 calc R
C8 C 0.16594(16) 0.33421(11) 0.12028(8) 0.0172(3) Uani 1 1 d .
C9 C 0.1408(2) 0.40185(12) 0.18501(9) 0.0257(4) Uani 1 1 d .
H9A H 0.0645 0.4526 0.1823 0.039 Uiso 1 1 calc R
H9B H 0.2263 0.4350 0.1834 0.039 Uiso 1 1 calc R
H9C H 0.1156 0.3610 0.2304 0.039 Uiso 1 1 calc R
C10 C 0.03167(17) 0.28314(13) 0.12189(10) 0.0249(3) Uani 1 1 d .
H10A H 0.0044 0.2431 0.1675 0.037 Uiso 1 1 calc R
H10B H 0.0485 0.2395 0.0811 0.037 Uiso 1 1 calc R
H10C H -0.0435 0.3343 0.1180 0.037 Uiso 1 1 calc R
C11 C 0.19558(18) 0.40363(12) 0.05116(8) 0.0229(3) Uani 1 1 d .
H11A H 0.2077 0.3639 0.0086 0.034 Uiso 1 1 calc R
H11B H 0.2811 0.4375 0.0481 0.034 Uiso 1 1 calc R
H11C H 0.1169 0.4537 0.0527 0.034 Uiso 1 1 calc R
C12 C 0.63717(18) 0.16418(13) -0.00391(9) 0.0245(3) Uani 1 1 d .
C13 C 0.7506(2) 0.08294(18) 0.00634(11) 0.0436(6) Uani 1 1 d .
H13A H 0.7103 0.0176 0.0154 0.065 Uiso 1 1 calc R
H13B H 0.7870 0.0975 0.0477 0.065 Uiso 1 1 calc R
H13C H 0.8268 0.0818 -0.0375 0.065 Uiso 1 1 calc R
C14 C 0.7068(2) 0.26414(16) -0.02285(11) 0.0351(5) Uani 1 1 d .
H14A H 0.7767 0.2601 -0.0690 0.053 Uiso 1 1 calc R
H14B H 0.7523 0.2778 0.0154 0.053 Uiso 1 1 calc R
H14C H 0.6355 0.3182 -0.0270 0.053 Uiso 1 1 calc R
C15 C 0.5778(2) 0.13759(16) -0.06710(10) 0.0352(5) Uani 1 1 d .
H15A H 0.5318 0.0746 -0.0545 0.053 Uiso 1 1 calc R
H15B H 0.6541 0.1300 -0.1106 0.053 Uiso 1 1 calc R
H15C H 0.5096 0.1912 -0.0765 0.053 Uiso 1 1 calc R
C16 C 0.36584(14) -0.00359(9) 0.37257(7) 0.0109(2) Uani 1 1 d .
C17 C 0.48092(14) -0.06926(10) 0.36836(7) 0.0127(2) Uani 1 1 d .
H17 H 0.5432 -0.0798 0.3226 0.015 Uiso 1 1 calc R
C18 C 0.50895(14) -0.12206(9) 0.43127(7) 0.0120(2) Uani 1 1 d .
C19 C 0.41461(14) -0.10392(9) 0.50072(7) 0.0113(2) Uani 1 1 d .
C20 C 0.29563(14) -0.03677(9) 0.50380(7) 0.0122(2) Uani 1 1 d .
H20 H 0.2327 -0.0255 0.5493 0.015 Uiso 1 1 calc R
C21 C 0.26901(13) 0.01264(9) 0.44239(7) 0.0104(2) Uani 1 1 d .
C22 C 0.64403(14) -0.23319(9) 0.48676(8) 0.0131(2) Uani 1 1 d .
C23 C 0.76117(15) -0.30345(10) 0.48367(8) 0.0165(3) Uani 1 1 d .
H23 H 0.8204 -0.3193 0.4380 0.020 Uiso 1 1 calc R
C24 C 0.78946(16) -0.34841(10) 0.54574(9) 0.0182(3) Uani 1 1 d .
H24 H 0.8673 -0.3960 0.5429 0.022 Uiso 1 1 calc R
C25 C 0.70284(16) -0.32438(10) 0.61477(8) 0.0177(3) Uani 1 1 d .
H25 H 0.7252 -0.3545 0.6576 0.021 Uiso 1 1 calc R
C26 C 0.58797(15) -0.25848(10) 0.61992(8) 0.0153(2) Uani 1 1 d .
H26 H 0.5305 -0.2437 0.6662 0.018 Uiso 1 1 calc R
C27 C 0.55393(14) -0.21175(9) 0.55619(8) 0.0126(2) Uani 1 1 d .
C28 C 0.06712(14) 0.10941(9) 0.49947(7) 0.0123(2) Uani 1 1 d .
H28 H 0.0797 0.0764 0.5435 0.015 Uiso 1 1 calc R
C29 C -0.04527(14) 0.18479(9) 0.50499(7) 0.0116(2) Uani 1 1 d .
C30 C -0.11937(14) 0.20335(10) 0.57724(7) 0.0127(2) Uani 1 1 d .
H30 H -0.0990 0.1606 0.6159 0.015 Uiso 1 1 calc R
C31 C -0.21943(14) 0.28123(10) 0.59288(7) 0.0129(2) Uani 1 1 d .
C32 C -0.24834(14) 0.34110(10) 0.53291(7) 0.0136(2) Uani 1 1 d .
H32 H -0.3190 0.3943 0.5427 0.016 Uiso 1 1 calc R
C33 C -0.18104(14) 0.32748(9) 0.46134(7) 0.0115(2) Uani 1 1 d .
C34 C -0.07395(13) 0.24708(9) 0.44513(7) 0.0118(2) Uani 1 1 d .
C35 C -0.28911(14) 0.30948(10) 0.67028(7) 0.0137(2) Uani 1 1 d .
C36 C -0.2683(2) 0.22582(13) 0.72638(9) 0.0281(4) Uani 1 1 d .
H36A H -0.3080 0.1652 0.7167 0.042 Uiso 1 1 calc R
H36B H -0.3156 0.2467 0.7750 0.042 Uiso 1 1 calc R
H36C H -0.1681 0.2119 0.7234 0.042 Uiso 1 1 calc R
C37 C -0.44648(18) 0.33401(16) 0.67978(9) 0.0303(4) Uani 1 1 d .
H37A H -0.4622 0.3929 0.6485 0.045 Uiso 1 1 calc R
H37B H -0.4893 0.3480 0.7304 0.045 Uiso 1 1 calc R
H37C H -0.4887 0.2768 0.6665 0.045 Uiso 1 1 calc R
C38 C -0.2213(2) 0.40132(14) 0.68574(10) 0.0336(5) Uani 1 1 d .
H38A H -0.1217 0.3843 0.6827 0.050 Uiso 1 1 calc R
H38B H -0.2671 0.4226 0.7345 0.050 Uiso 1 1 calc R
H38C H -0.2319 0.4559 0.6500 0.050 Uiso 1 1 calc R
C39 C -0.21084(14) 0.40132(10) 0.40046(7) 0.0129(2) Uani 1 1 d .
C40 C -0.23000(16) 0.34949(11) 0.33438(8) 0.0170(3) Uani 1 1 d .
H40A H -0.1413 0.3146 0.3107 0.026 Uiso 1 1 calc R
H40B H -0.2592 0.3998 0.3001 0.026 Uiso 1 1 calc R
H40C H -0.3017 0.3011 0.3503 0.026 Uiso 1 1 calc R
C41 C -0.08603(15) 0.46785(10) 0.37536(8) 0.0160(3) Uani 1 1 d .
H41A H -0.0745 0.5032 0.4165 0.024 Uiso 1 1 calc R
H41B H -0.1038 0.5167 0.3373 0.024 Uiso 1 1 calc R
H41C H -0.0007 0.4259 0.3564 0.024 Uiso 1 1 calc R
C42 C -0.34439(15) 0.46928(11) 0.42615(8) 0.0187(3) Uani 1 1 d .
H42A H -0.4243 0.4280 0.4437 0.028 Uiso 1 1 calc R
H42B H -0.3604 0.5144 0.3857 0.028 Uiso 1 1 calc R
H42C H -0.3337 0.5088 0.4655 0.028 Uiso 1 1 calc R
N1 N 0.32963(12) 0.05328(8) 0.31354(6) 0.0118(2) Uani 1 1 d .
N2 N 0.15446(12) 0.08135(8) 0.43992(6) 0.0112(2) Uani 1 1 d .
N3 N 0.62135(12) -0.18725(8) 0.42470(6) 0.0136(2) Uani 1 1 d .
N4 N 0.43892(12) -0.14838(8) 0.56259(6) 0.0128(2) Uani 1 1 d .
O1 O 0.16962(11) 0.19231(8) 0.23951(5) 0.0166(2) Uani 1 1 d .
O2 O -0.00473(11) 0.23594(7) 0.37881(5) 0.01475(19) Uani 1 1 d .
Zn1 Zn 0.130053(16) 0.127301(11) 0.338268(8) 0.01133(4) Uani 1 1 d .
O1D O 0.00408(12) 0.01219(8) 0.33301(6) 0.0175(2) Uani 1 1 d .
S1D S -0.08196(4) -0.01612(3) 0.282049(19) 0.01539(7) Uani 1 1 d .
C1D C -0.19683(16) 0.09165(11) 0.27229(9) 0.0202(3) Uani 1 1 d .
H1D1 H -0.2670 0.1007 0.3180 0.030 Uiso 1 1 calc R
H1D2 H -0.2437 0.0823 0.2337 0.030 Uiso 1 1 calc R
H1D3 H -0.1427 0.1510 0.2599 0.030 Uiso 1 1 calc R
C2D C 0.03151(17) -0.00930(12) 0.19316(8) 0.0217(3) Uani 1 1 d .
H2D1 H 0.0677 0.0573 0.1831 0.033 Uiso 1 1 calc R
H2D2 H -0.0208 -0.0214 0.1573 0.033 Uiso 1 1 calc R
H2D3 H 0.1097 -0.0601 0.1904 0.033 Uiso 1 1 calc R
O1S O 0.73191(14) 0.90892(9) 0.18990(7) 0.0277(3) Uani 1 1 d .
S1S S 0.71840(4) 0.79943(3) 0.18334(2) 0.02373(8) Uani 1 1 d .
C1S C 0.8045(2) 0.73089(13) 0.24598(10) 0.0276(3) Uani 1 1 d .
H1S1 H 0.9026 0.7471 0.2349 0.041 Uiso 1 1 calc R
H1S2 H 0.7999 0.6589 0.2420 0.041 Uiso 1 1 calc R
H1S3 H 0.7582 0.7491 0.2954 0.041 Uiso 1 1 calc R
C2S C 0.8423(3) 0.76512(16) 0.10228(11) 0.0437(6) Uani 1 1 d .
H2S1 H 0.8140 0.7993 0.0603 0.066 Uiso 1 1 calc R
H2S2 H 0.8459 0.6925 0.0984 0.066 Uiso 1 1 calc R
H2S3 H 0.9349 0.7848 0.1036 0.066 Uiso 1 1 calc R
O1M O 0.74286(18) 0.52914(11) 0.16584(9) 0.0433(4) Uani 1 1 d .
S1M S 0.68250(5) 0.46080(3) 0.12528(3) 0.02817(9) Uani 1 1 d .
C1M C 0.5233(2) 0.5240(2) 0.11153(13) 0.0469(6) Uani 1 1 d .
H1M1 H 0.4636 0.5433 0.1583 0.070 Uiso 1 1 calc R
H1M2 H 0.4744 0.4792 0.0893 0.070 Uiso 1 1 calc R
H1M3 H 0.5447 0.5841 0.0795 0.070 Uiso 1 1 calc R
C2M C 0.6026(3) 0.36489(16) 0.18794(12) 0.0404(5) Uani 1 1 d .
H2M1 H 0.6748 0.3230 0.2057 0.061 Uiso 1 1 calc R
H2M2 H 0.5528 0.3234 0.1637 0.061 Uiso 1 1 calc R
H2M3 H 0.5363 0.3957 0.2289 0.061 Uiso 1 1 calc R

loop_
_atom_site_aniso_label
_atom_site_aniso_U_11
_atom_site_aniso_U_22
_atom_site_aniso_U_33
_atom_site_aniso_U_23
_atom_site_aniso_U_13
_atom_site_aniso_U_12
C1 0.0131(6) 0.0149(5) 0.0108(5) 0.0002(4) -0.0014(4) -0.0007(4)
C2 0.0144(6) 0.0163(6) 0.0108(6) 0.0002(4) -0.0015(4) 0.0000(4)
C3 0.0175(6) 0.0199(6) 0.0104(6) 0.0020(5) -0.0013(5) -0.0006(5)
C4 0.0158(6) 0.0220(6) 0.0117(6) 0.0003(5) 0.0009(5) 0.0013(5)
C5 0.0151(6) 0.0209(6) 0.0121(6) -0.0008(5) 0.0001(5) 0.0021(5)
C6 0.0141(6) 0.0156(5) 0.0105(6) 0.0004(4) -0.0012(4) 0.0001(4)
C7 0.0117(5) 0.0151(5) 0.0126(6) 0.0002(4) -0.0015(4) 0.0009(4)
C8 0.0180(6) 0.0184(6) 0.0129(6) 0.0030(5) -0.0018(5) 0.0033(5)
C9 0.0341(9) 0.0216(7) 0.0175(7) -0.0015(5) -0.0015(6) 0.0071(6)
C10 0.0174(7) 0.0308(8) 0.0254(8) 0.0072(6) -0.0059(6) -0.0002(6)
C11 0.0260(8) 0.0239(7) 0.0158(7) 0.0054(5) -0.0024(6) 0.0020(6)
C12 0.0219(7) 0.0315(8) 0.0135(7) 0.0036(6) 0.0046(6) 0.0054(6)
C13 0.0343(10) 0.0571(13) 0.0228(9) 0.0096(8) 0.0124(8) 0.0238(9)
C14 0.0225(8) 0.0446(11) 0.0301(10) 0.0051(8) 0.0079(7) -0.0048(7)
C15 0.0398(11) 0.0457(11) 0.0144(7) -0.0055(7) 0.0040(7) 0.0019(8)
C16 0.0115(5) 0.0114(5) 0.0095(5) -0.0004(4) -0.0022(4) -0.0002(4)
C17 0.0119(5) 0.0142(5) 0.0106(5) -0.0007(4) -0.0009(4) 0.0017(4)
C18 0.0109(5) 0.0122(5) 0.0123(6) -0.0007(4) -0.0020(4) 0.0008(4)
C19 0.0110(5) 0.0118(5) 0.0112(5) -0.0004(4) -0.0029(4) -0.0006(4)
C20 0.0109(5) 0.0137(5) 0.0111(5) -0.0004(4) -0.0015(4) 0.0006(4)
C21 0.0095(5) 0.0104(5) 0.0106(5) -0.0008(4) -0.0013(4) -0.0009(4)
C22 0.0124(6) 0.0116(5) 0.0164(6) -0.0018(4) -0.0055(5) 0.0004(4)
C23 0.0137(6) 0.0141(5) 0.0220(7) -0.0029(5) -0.0056(5) 0.0026(4)
C24 0.0170(6) 0.0148(6) 0.0244(7) -0.0020(5) -0.0089(5) 0.0024(5)
C25 0.0183(6) 0.0156(6) 0.0212(7) 0.0024(5) -0.0099(5) -0.0006(5)
C26 0.0158(6) 0.0148(5) 0.0163(6) 0.0008(5) -0.0065(5) -0.0015(4)
C27 0.0122(5) 0.0111(5) 0.0151(6) 0.0000(4) -0.0049(4) -0.0006(4)
C28 0.0129(5) 0.0118(5) 0.0106(5) 0.0014(4) -0.0010(4) 0.0004(4)
C29 0.0114(5) 0.0121(5) 0.0101(5) 0.0008(4) -0.0007(4) 0.0003(4)
C30 0.0123(5) 0.0142(5) 0.0100(5) 0.0009(4) -0.0004(4) 0.0010(4)
C31 0.0124(6) 0.0135(5) 0.0117(6) -0.0009(4) -0.0009(4) -0.0003(4)
C32 0.0124(6) 0.0128(5) 0.0142(6) -0.0009(4) -0.0011(5) 0.0013(4)
C33 0.0110(5) 0.0112(5) 0.0117(5) 0.0000(4) -0.0020(4) -0.0002(4)
C34 0.0104(5) 0.0127(5) 0.0115(5) -0.0003(4) -0.0015(4) -0.0001(4)
C35 0.0136(6) 0.0139(5) 0.0121(6) -0.0018(4) 0.0003(4) -0.0002(4)
C36 0.0412(10) 0.0252(7) 0.0120(7) 0.0008(5) 0.0009(6) 0.0087(7)
C37 0.0154(7) 0.0553(11) 0.0171(7) -0.0091(7) 0.0002(6) 0.0086(7)
C38 0.0429(11) 0.0326(9) 0.0221(8) -0.0117(7) 0.0070(8) -0.0199(8)
C39 0.0117(5) 0.0132(5) 0.0125(6) 0.0008(4) -0.0015(4) 0.0011(4)
C40 0.0170(6) 0.0194(6) 0.0154(6) -0.0003(5) -0.0060(5) 0.0003(5)
C41 0.0164(6) 0.0139(5) 0.0170(6) 0.0027(5) -0.0035(5) -0.0016(4)
C42 0.0147(6) 0.0198(6) 0.0194(7) 0.0008(5) -0.0029(5) 0.0058(5)
N1 0.0121(5) 0.0133(4) 0.0095(5) 0.0002(4) -0.0021(4) 0.0004(4)
N2 0.0101(5) 0.0119(4) 0.0105(5) -0.0010(4) -0.0011(4) 0.0013(3)
N3 0.0126(5) 0.0134(5) 0.0147(5) -0.0018(4) -0.0039(4) 0.0021(4)
N4 0.0120(5) 0.0126(5) 0.0140(5) 0.0007(4) -0.0042(4) -0.0002(4)
O1 0.0137(4) 0.0211(5) 0.0117(4) 0.0037(4) 0.0006(4) 0.0027(4)
O2 0.0148(4) 0.0169(4) 0.0100(4) 0.0009(3) -0.0005(3) 0.0042(3)
Zn1 0.01058(7) 0.01358(7) 0.00858(7) 0.00052(5) -0.00095(5) 0.00138(5)
O1D 0.0208(5) 0.0192(5) 0.0143(5) 0.0024(4) -0.0070(4) -0.0056(4)
S1D 0.01733(16) 0.01582(14) 0.01332(15) -0.00073(11) -0.00357(12) -0.00313(11)
C1D 0.0185(7) 0.0232(7) 0.0184(7) -0.0017(5) -0.0048(5) 0.0021(5)
C2D 0.0215(7) 0.0268(7) 0.0151(7) -0.0035(5) -0.0014(5) 0.0009(6)
O1S 0.0296(7) 0.0269(6) 0.0278(6) -0.0068(5) -0.0085(5) 0.0015(5)
S1S 0.02169(19) 0.0301(2) 0.02096(19) -0.00231(15) -0.00580(15) -0.00752(14)
C1S 0.0260(8) 0.0291(8) 0.0291(9) -0.0054(7) -0.0085(7) 0.0003(6)
C2S 0.0660(16) 0.0351(10) 0.0241(9) -0.0108(8) 0.0043(10) -0.0067(10)
O1M 0.0531(10) 0.0342(7) 0.0494(9) 0.0006(6) -0.0212(8) -0.0179(7)
S1M 0.0288(2) 0.0297(2) 0.0263(2) 0.00031(16) -0.00733(17) -0.00350(16)
C1M 0.0311(11) 0.0666(15) 0.0364(12) 0.0191(11) -0.0043(9) 0.0042(10)
C2M 0.0573(14) 0.0376(10) 0.0348(11) 0.0096(8) -0.0245(10) -0.0212(9)

loop_
_atom_type_symbol
_atom_type_description
_atom_type_scat_dispersion_real
_atom_type_scat_dispersion_imag
_atom_type_scat_source
C C 0.0033 0.0016 'International Tables Vol C Tables 4.2.6.8 and 6.1.1.4'
H H 0.0000 0.0000 'International Tables Vol C Tables 4.2.6.8 and 6.1.1.4'
N N 0.0061 0.0033 'International Tables Vol C Tables 4.2.6.8 and 6.1.1.4'
O O 0.0106 0.0060 'International Tables Vol C Tables 4.2.6.8 and 6.1.1.4'
Zn Zn 0.2839 1.4301 'International Tables Vol C Tables 4.2.6.8 and 6.1.1.4'
S S 0.1246 0.1234 'International Tables Vol C Tables 4.2.6.8 and 6.1.1.4'

loop_
_geom_angle_atom_site_label_1
_geom_angle_atom_site_label_2
_geom_angle_atom_site_label_3
_geom_angle
O1 C1 C6 122.85(12)
O1 C1 C2 119.52(12)
C6 C1 C2 117.63(11)
C3 C2 C1 118.18(12)
C3 C2 C8 122.03(12)
C1 C2 C8 119.78(11)
C2 C3 C4 124.72(13)
C5 C4 C3 116.73(12)
C5 C4 C12 123.17(13)
C3 C4 C12 120.10(12)
C4 C5 C6 122.03(13)
C5 C6 C1 120.47(12)
C5 C6 C7 114.73(12)
C1 C6 C7 124.73(11)
N1 C7 C6 126.08(12)
C10 C8 C11 107.07(13)
C10 C8 C2 110.25(12)
C11 C8 C2 112.64(11)
C10 C8 C9 109.74(13)
C11 C8 C9 106.76(12)
C2 C8 C9 110.26(13)
C13 C12 C4 111.89(13)
C13 C12 C15 108.51(17)
C4 C12 C15 109.01(15)
C13 C12 C14 107.71(17)
C4 C12 C14 110.10(14)
C15 C12 C14 109.59(15)
C17 C16 N1 125.55(11)
C17 C16 C21 119.93(12)
N1 C16 C21 114.52(11)
C16 C17 C18 121.20(12)
N3 C18 C17 119.39(12)
N3 C18 C19 121.85(12)
C17 C18 C19 118.76(11)
N4 C19 C20 119.34(11)
N4 C19 C18 121.49(12)
C20 C19 C18 119.16(12)
C21 C20 C19 121.36(12)
C20 C21 N2 125.62(11)
C20 C21 C16 119.57(11)
N2 C21 C16 114.80(11)
N3 C22 C23 119.39(12)
N3 C22 C27 121.72(12)
C23 C22 C27 118.89(12)
C24 C23 C22 120.65(13)
C23 C24 C25 120.40(13)
C26 C25 C24 120.66(14)
C25 C26 C27 120.35(13)
N4 C27 C26 119.27(12)
N4 C27 C22 121.75(12)
C26 C27 C22 118.99(12)
N2 C28 C29 126.46(12)
C30 C29 C28 114.34(12)
C30 C29 C34 120.69(11)
C28 C29 C34 124.53(11)
C31 C30 C29 122.00(12)
C30 C31 C32 116.59(12)
C30 C31 C35 122.89(12)
C32 C31 C35 120.33(11)
C33 C32 C31 124.66(12)
C32 C33 C34 118.67(12)
C32 C33 C39 120.95(11)
C34 C33 C39 120.20(11)
O2 C34 C29 122.84(11)
O2 C34 C33 119.75(11)
C29 C34 C33 117.36(11)
C31 C35 C36 112.26(11)
C31 C35 C38 107.98(11)
C36 C35 C38 107.74(15)
C31 C35 C37 111.18(13)
C36 C35 C37 108.07(13)
C38 C35 C37 109.54(14)
C42 C39 C33 112.04(11)
C42 C39 C40 106.34(12)
C33 C39 C40 113.40(11)
C42 C39 C41 108.45(11)
C33 C39 C41 108.02(12)
C40 C39 C41 108.44(11)
C7 N1 C16 120.49(11)
C7 N1 Zn1 125.17(9)
C16 N1 Zn1 114.32(8)
C28 N2 C21 120.78(11)
C28 N2 Zn1 123.32(9)
C21 N2 Zn1 115.83(8)
C18 N3 C22 116.47(11)
C27 N4 C19 116.62(11)
C1 O1 Zn1 131.45(9)
C34 O2 Zn1 129.40(8)
O2 Zn1 O1 93.27(4)
O2 Zn1 N2 90.49(4)
O1 Zn1 N2 159.63(5)
O2 Zn1 O1D 103.47(5)
O1 Zn1 O1D 104.35(5)
N2 Zn1 O1D 94.19(4)
O2 Zn1 N1 153.48(5)
O1 Zn1 N1 89.13(4)
N2 Zn1 N1 78.82(4)
O1D Zn1 N1 101.49(4)
S1D O1D Zn1 136.88(6)
O1D S1D C1D 105.70(7)
O1D S1D C2D 105.76(7)
C1D S1D C2D 98.25(7)
O1S S1S C2S 106.06(9)
O1S S1S C1S 107.52(9)
C2S S1S C1S 97.36(11)
O1M S1M C2M 108.01(10)
O1M S1M C1M 106.24(12)
C2M S1M C1M 96.39(11)

loop_
_geom_bond_atom_site_label_1
_geom_bond_atom_site_label_2
_geom_bond_distance
C1 O1 1.2985(15)
C1 C6 1.4309(19)
C1 C2 1.4466(18)
C2 C3 1.3850(18)
C2 C8 1.5423(19)
C3 C4 1.415(2)
C4 C5 1.3755(19)
C4 C12 1.5343(19)
C5 C6 1.4206(18)
C6 C7 1.4367(18)
C7 N1 1.3038(17)
C8 C10 1.536(2)
C8 C11 1.5387(19)
C8 C9 1.544(2)
C12 C13 1.533(2)
C12 C15 1.537(3)
C12 C14 1.538(3)
C16 C17 1.3681(18)
C16 N1 1.4140(17)
C16 C21 1.4563(17)
C17 C18 1.4211(19)
C18 N3 1.3408(17)
C18 C19 1.4449(18)
C19 N4 1.3469(17)
C19 C20 1.4111(18)
C20 C21 1.3728(18)
C21 N2 1.4056(16)
C22 N3 1.3519(18)
C22 C23 1.4218(18)
C22 C27 1.4370(19)
C23 C24 1.367(2)
C24 C25 1.426(2)
C25 C26 1.367(2)
C26 C27 1.4256(19)
C27 N4 1.3464(17)
C28 N2 1.3057(16)
C28 C29 1.4266(18)
C29 C30 1.4222(18)
C29 C34 1.4345(18)
C30 C31 1.3731(18)
C31 C32 1.4208(19)
C31 C35 1.5285(19)
C32 C33 1.3822(18)
C33 C34 1.4404(17)
C33 C39 1.5372(18)
C34 O2 1.2951(16)
C35 C36 1.529(2)
C35 C38 1.530(2)
C35 C37 1.531(2)
C39 C42 1.5358(19)
C39 C40 1.540(2)
C39 C41 1.5436(19)
N1 Zn1 2.0928(11)
N2 Zn1 2.0537(12)
O1 Zn1 1.9788(10)
O2 Zn1 1.9570(10)
Zn1 O1D 2.0862(11)
O1D S1D 1.5229(12)
S1D C1D 1.7885(15)
S1D C2D 1.7903(15)
O1S S1S 1.5033(13)
S1S C2S 1.784(2)
S1S C1S 1.7877(19)
O1M S1M 1.4877(17)
S1M C2M 1.7874(19)
S1M C1M 1.790(2)

loop_
_geom_torsion_atom_site_label_1
_geom_torsion_atom_site_label_2
_geom_torsion_atom_site_label_3
_geom_torsion_atom_site_label_4
_geom_torsion
O1 C1 C2 C3 -175.04(14)
C6 C1 C2 C3 4.9(2)
O1 C1 C2 C8 4.0(2)
C6 C1 C2 C8 -176.14(14)
C1 C2 C3 C4 -1.4(2)
C8 C2 C3 C4 179.67(15)
C2 C3 C4 C5 -2.3(2)
C2 C3 C4 C12 177.52(16)
C3 C4 C5 C6 2.4(2)
C12 C4 C5 C6 -177.47(16)
C4 C5 C6 C1 1.2(2)
C4 C5 C6 C7 -175.81(15)
O1 C1 C6 C5 175.02(15)
C2 C1 C6 C5 -4.9(2)
O1 C1 C6 C7 -8.2(2)
C2 C1 C6 C7 171.85(14)
C5 C6 C7 N1 178.43(15)
C1 C6 C7 N1 1.5(2)
C3 C2 C8 C10 113.82(16)
C1 C2 C8 C10 -65.13(18)
C3 C2 C8 C11 -5.7(2)
C1 C2 C8 C11 175.34(14)
C3 C2 C8 C9 -124.85(16)
C1 C2 C8 C9 56.20(18)
C5 C4 C12 C13 0.0(3)
C3 C4 C12 C13 -179.79(18)
C5 C4 C12 C15 120.05(18)
C3 C4 C12 C15 -59.8(2)
C5 C4 C12 C14 -119.70(18)
C3 C4 C12 C14 60.5(2)
N1 C16 C17 C18 179.22(13)
C21 C16 C17 C18 -0.4(2)
C16 C17 C18 N3 178.70(13)
C16 C17 C18 C19 -1.1(2)
N3 C18 C19 N4 3.1(2)
C17 C18 C19 N4 -177.08(13)
N3 C18 C19 C20 -177.99(13)
C17 C18 C19 C20 1.8(2)
N4 C19 C20 C21 177.94(13)
C18 C19 C20 C21 -1.0(2)
C19 C20 C21 N2 -179.43(12)
C19 C20 C21 C16 -0.6(2)
C17 C16 C21 C20 1.3(2)
N1 C16 C21 C20 -178.39(12)
C17 C16 C21 N2 -179.71(12)
N1 C16 C21 N2 0.60(17)
N3 C22 C23 C24 177.69(14)
C27 C22 C23 C24 -1.3(2)
C22 C23 C24 C25 -0.9(2)
C23 C24 C25 C26 2.0(2)
C24 C25 C26 C27 -0.8(2)
C25 C26 C27 N4 178.89(13)
C25 C26 C27 C22 -1.5(2)
N3 C22 C27 N4 3.1(2)
C23 C22 C27 N4 -177.87(13)
N3 C22 C27 C26 -176.48(13)
C23 C22 C27 C26 2.5(2)
N2 C28 C29 C30 -176.98(14)
N2 C28 C29 C34 -4.5(2)
C28 C29 C30 C31 172.15(13)
C34 C29 C30 C31 -0.6(2)
C29 C30 C31 C32 1.7(2)
C29 C30 C31 C35 -173.25(13)
C30 C31 C32 C33 -1.5(2)
C35 C31 C32 C33 173.54(13)
C31 C32 C33 C34 0.2(2)
C31 C32 C33 C39 -174.92(13)
C30 C29 C34 O2 176.70(13)
C28 C29 C34 O2 4.7(2)
C30 C29 C34 C33 -0.7(2)
C28 C29 C34 C33 -172.72(13)
C32 C33 C34 O2 -176.61(13)
C39 C33 C34 O2 -1.4(2)
C32 C33 C34 C29 0.9(2)
C39 C33 C34 C29 176.08(12)
C30 C31 C35 C36 -16.7(2)
C32 C31 C35 C36 168.49(14)
C30 C31 C35 C38 101.86(17)
C32 C31 C35 C38 -72.90(19)
C30 C31 C35 C37 -137.95(15)
C32 C31 C35 C37 47.30(18)
C32 C33 C39 C42 -15.02(19)
C34 C33 C39 C42 169.90(13)
C32 C33 C39 C40 -135.41(14)
C34 C33 C39 C40 49.51(17)
C32 C33 C39 C41 104.38(15)
C34 C33 C39 C41 -70.71(16)
C6 C7 N1 C16 -173.96(14)
C6 C7 N1 Zn1 4.4(2)
C17 C16 N1 C7 -11.0(2)
C21 C16 N1 C7 168.65(13)
C17 C16 N1 Zn1 170.45(11)
C21 C16 N1 Zn1 -9.89(15)
C29 C28 N2 C21 173.96(13)
C29 C28 N2 Zn1 -9.2(2)
C20 C21 N2 C28 5.2(2)
C16 C21 N2 C28 -173.68(12)
C20 C21 N2 Zn1 -171.82(11)
C16 C21 N2 Zn1 9.27(14)
C17 C18 N3 C22 178.44(13)
C19 C18 N3 C22 -1.7(2)
C23 C22 N3 C18 179.81(13)
C27 C22 N3 C18 -1.2(2)
C26 C27 N4 C19 177.85(13)
C22 C27 N4 C19 -1.77(19)
C20 C19 N4 C27 179.93(12)
C18 C19 N4 C27 -1.16(19)
C6 C1 O1 Zn1 8.5(2)
C2 C1 O1 Zn1 -171.65(11)
C29 C34 O2 Zn1 10.2(2)
C33 C34 O2 Zn1 -172.42(10)
C34 O2 Zn1 O1 -177.41(13)
C34 O2 Zn1 N2 -17.44(13)
C34 O2 Zn1 O1D 76.99(13)
C34 O2 Zn1 N1 -82.80(15)
C1 O1 Zn1 O2 150.80(14)
C1 O1 Zn1 N2 50.5(2)
C1 O1 Zn1 O1D -104.40(14)
C1 O1 Zn1 N1 -2.76(14)
C28 N2 Zn1 O2 16.27(11)
C21 N2 Zn1 O2 -166.76(9)
C28 N2 Zn1 O1 117.05(14)
C21 N2 Zn1 O1 -65.98(16)
C28 N2 Zn1 O1D -87.27(11)
C21 N2 Zn1 O1D 89.70(9)
C28 N2 Zn1 N1 171.83(12)
C21 N2 Zn1 N1 -11.20(9)
C7 N1 Zn1 O2 -99.19(14)
C16 N1 Zn1 O2 79.27(13)
C7 N1 Zn1 O1 -3.61(12)
C16 N1 Zn1 O1 174.85(10)
C7 N1 Zn1 N2 -167.09(13)
C16 N1 Zn1 N2 11.38(9)
C7 N1 Zn1 O1D 100.86(12)
C16 N1 Zn1 O1D -80.68(10)
O2 Zn1 O1D S1D 81.23(10)
O1 Zn1 O1D S1D -15.77(11)
N2 Zn1 O1D S1D 172.74(10)
N1 Zn1 O1D S1D -107.83(10)
Zn1 O1D S1D C1D -53.80(11)
Zn1 O1D S1D C2D 49.74(11)
